data_1553150
loop_
_publ_author_name
'Zhou, Tian-You'
'Qi, Qiao-Yan'
'Zhang, Ying'
'Xu, Xiao-Na'
'Zhao, Xin'

_publ_section_title
;
 A thermally stable pH-responsive &#x201C;supramolecular buckle&#x201D;
 based on the encapsulation of 4-(4-aminophenyl)-N-methylpyridinium by
 cucurbit[8]uril
;
_journal_issue 9
_journal_name_full 'Organic Chemistry Frontiers'
_journal_page_first 1030
_journal_paper_doi 10.1039/C5QO00168D
_journal_volume 2
_journal_year 2015
_chemical_formula_moiety C72H74I2N36O16
_chemical_formula_sum 'C72 H74 I2 N36 O16'
_chemical_formula_weight 1953.47
_space_group_IT_number 33
_space_group_name_Hall 'P 2c -2n'
_space_group_name_H-M_alt 'P n a 21'
_symmetry_cell_setting orthorhombic
_symmetry_space_group_name_H-M 'P n a 21'
_atom_sites_solution_hydrogens geom
_atom_sites_solution_primary direct
_atom_sites_solution_secondary difmap
_audit_creation_method SHELXL-97
_audit_update_record
;
2015-05-22 deposited with the CCDC.
2015-07-06 downloaded from the CCDC.
;
_cell_angle_alpha 90.00
_cell_angle_beta 90.00
_cell_angle_gamma 90.00
_cell_formula_units_Z 4
_cell_length_a 13.093(3)
_cell_length_b 25.621(5)
_cell_length_c 27.140(5)
_cell_measurement_reflns_used 9889
_cell_measurement_temperature 296(2)
_cell_measurement_theta_max 66.48
_cell_measurement_theta_min 3.26
_cell_volume 9104(3)
_computing_cell_refinement 'Bruker SAINT'
_computing_data_collection 'Bruker APEX2'
_computing_data_reduction 'Bruker SAINT'
_computing_molecular_graphics 'Bruker SHELXTL'
_computing_publication_material 'Bruker SHELXTL'
_computing_structure_refinement 'SHELXL-97 (Sheldrick, 1997)'
_computing_structure_solution 'SHELXS-97 (Sheldrick, 1990)'
_diffrn_ambient_temperature 296(2)
_diffrn_measured_fraction_theta_full 0.980
_diffrn_measured_fraction_theta_max 0.980
_diffrn_measurement_device_type 'Bruker APEX-II CCD'
_diffrn_measurement_method '\f and \w scans'
_diffrn_radiation_monochromator graphite
_diffrn_radiation_source 'fine-focus sealed tube'
_diffrn_radiation_type CuK\a
_diffrn_radiation_wavelength 1.54178
_diffrn_reflns_av_R_equivalents 0.0000
_diffrn_reflns_av_sigmaI/netI 0.0349
_diffrn_reflns_limit_h_max 15
_diffrn_reflns_limit_h_min -15
_diffrn_reflns_limit_k_max 30
_diffrn_reflns_limit_k_min -30
_diffrn_reflns_limit_l_max 32
_diffrn_reflns_limit_l_min -29
_diffrn_reflns_number 14230
_diffrn_reflns_theta_full 67.59
_diffrn_reflns_theta_max 67.59
_diffrn_reflns_theta_min 2.37
_diffrn_standards_number 0
_exptl_absorpt_coefficient_mu 6.108
_exptl_absorpt_correction_T_max 0.4061
_exptl_absorpt_correction_T_min 0.2533
_exptl_absorpt_process_details SADABS
_exptl_crystal_colour colorless
_exptl_crystal_density_diffrn 1.425
_exptl_crystal_density_method 'not measured'
_exptl_crystal_description block
_exptl_crystal_F_000 3968
_exptl_crystal_size_max 0.31
_exptl_crystal_size_mid 0.23
_exptl_crystal_size_min 0.18
_refine_diff_density_max 1.547
_refine_diff_density_min -1.636
_refine_diff_density_rms 0.107
_refine_ls_abs_structure_details 'Flack H D (1983), Acta Cryst. A39, 876-881'
_refine_ls_abs_structure_Flack 0.00
_refine_ls_extinction_method none
_refine_ls_goodness_of_fit_ref 1.062
_refine_ls_hydrogen_treatment constr
_refine_ls_matrix_type full
_refine_ls_number_parameters 1135
_refine_ls_number_reflns 14230
_refine_ls_number_restraints 1
_refine_ls_restrained_S_all 1.061
_refine_ls_R_factor_all 0.0868
_refine_ls_R_factor_gt 0.0790
_refine_ls_shift/su_max 0.000
_refine_ls_shift/su_mean 0.000
_refine_ls_structure_factor_coef Fsqd
_refine_ls_weighting_details 'calc w=1/[\s^2^(Fo^2^)+(0.1795P)^2^+3.6242P] where P=(Fo^2^+2Fc^2^)/3'
_refine_ls_weighting_scheme calc
_refine_ls_wR_factor_gt 0.2324
_refine_ls_wR_factor_ref 0.2433
_reflns_number_gt 12268
_reflns_number_total 14230
_reflns_threshold_expression >2sigma(I)
_cod_data_source_file c5qo00168d2.cif
_cod_data_source_block 191
_cod_database_code 1553150

loop_
_symmetry_equiv_pos_as_xyz
'x, y, z'
'-x, -y, z+1/2'
'x+1/2, -y+1/2, z'
'-x+1/2, y+1/2, z+1/2'

loop_
_atom_site_label
_atom_site_type_symbol
_atom_site_fract_x
_atom_site_fract_y
_atom_site_fract_z
_atom_site_U_iso_or_equiv
_atom_site_adp_type
_atom_site_occupancy
_atom_site_symmetry_multiplicity
_atom_site_calc_flag
_atom_site_refinement_flags
I2 I 0.13789(16) 0.72796(6) 0.00792(8) 0.1930(9) Uani 1 1 d .
I1 I 0.97731(7) 0.25261(2) 0.05096(4) 0.1003(3) Uani 1 1 d .
O1 O 0.9891(3) -0.1068(2) 0.4671(2) 0.0532(12) Uani 1 1 d .
O2 O 0.5420(3) -0.1583(2) 0.4201(2) 0.0587(13) Uani 1 1 d .
O3 O 0.9056(4) 0.0253(2) 0.5050(2) 0.0631(13) Uani 1 1 d .
O4 O 0.4624(4) -0.0253(2) 0.4671(2) 0.0629(14) Uani 1 1 d .
O5 O 0.8666(4) 0.1500(3) 0.4320(2) 0.0766(18) Uani 1 1 d .
O6 O 0.4153(4) 0.1013(3) 0.4068(3) 0.0771(18) Uani 1 1 d .
O7 O 0.8876(3) 0.2209(2) 0.2971(2) 0.0544(12) Uani 1 1 d .
O8 O 0.4453(3) 0.1510(2) 0.2640(2) 0.0589(13) Uani 1 1 d .
O9 O 0.9589(3) 0.17075(17) 0.17488(19) 0.0460(10) Uani 1 1 d .
O10 O 0.5169(3) 0.1015(2) 0.1358(2) 0.0552(12) Uani 1 1 d .
O11 O 1.0420(4) 0.0326(2) 0.1367(2) 0.0582(13) Uani 1 1 d .
O12 O 0.5989(3) -0.0258(2) 0.0939(2) 0.0605(13) Uani 1 1 d .
O13 O 1.0799(4) -0.0962(3) 0.2041(2) 0.0782(19) Uani 1 1 d .
O14 O 0.6395(4) -0.1546(3) 0.1627(2) 0.0699(16) Uani 1 1 d .
O15 O 1.0669(4) -0.1570(2) 0.3389(3) 0.0635(14) Uani 1 1 d .
O16 O 0.6158(4) -0.2107(2) 0.2977(2) 0.0570(12) Uani 1 1 d .
N1 N 0.8770(4) -0.1726(2) 0.4460(3) 0.0515(14) Uani 1 1 d .
N2 N 0.8303(4) -0.1154(2) 0.5012(2) 0.0468(12) Uani 1 1 d .
N3 N 0.6530(3) -0.1329(2) 0.4829(2) 0.0394(11) Uani 1 1 d .
N4 N 0.7017(4) -0.1958(2) 0.4309(2) 0.0440(12) Uani 1 1 d .
N5 N 0.7792(4) -0.0298(2) 0.5288(3) 0.0483(13) Uani 1 1 d .
N6 N 0.7433(4) 0.0551(2) 0.5207(3) 0.0530(14) Uani 1 1 d .
N7 N 0.5653(4) 0.0348(2) 0.5067(2) 0.0467(12) Uani 1 1 d .
N8 N 0.5985(4) -0.0493(2) 0.5138(2) 0.0476(12) Uani 1 1 d .
N9 N 0.7195(4) 0.1340(2) 0.4738(2) 0.0489(13) Uani 1 1 d .
N10 N 0.7157(4) 0.1886(3) 0.4096(2) 0.0502(13) Uani 1 1 d .
N11 N 0.5338(4) 0.1675(2) 0.3970(2) 0.0506(14) Uani 1 1 d .
N12 N 0.5395(4) 0.1159(3) 0.4643(2) 0.0550(15) Uani 1 1 d .
N13 N 0.7234(4) 0.2264(3) 0.3287(3) 0.0553(15) Uani 1 1 d .
N14 N 0.7472(4) 0.2344(2) 0.2479(2) 0.0432(12) Uani 1 1 d .
N15 N 0.5691(4) 0.2048(2) 0.2346(2) 0.0480(12) Uani 1 1 d .
N16 N 0.5508(3) 0.1985(2) 0.3158(2) 0.0414(11) Uani 1 1 d .
N17 N 0.7964(4) 0.2022(2) 0.1672(2) 0.0454(13) Uani 1 1 d .
N18 N 0.8434(4) 0.1387(2) 0.1169(2) 0.0465(13) Uani 1 1 d .
N19 N 0.6697(4) 0.1170(2) 0.0956(2) 0.0453(12) Uani 1 1 d .
N20 N 0.6209(3) 0.17122(19) 0.15501(19) 0.0358(10) Uani 1 1 d .
N21 N 0.9027(4) 0.05431(19) 0.0879(2) 0.0463(13) Uani 1 1 d .
N22 N 0.9421(4) -0.0293(2) 0.0966(2) 0.0489(13) Uani 1 1 d .
N23 N 0.7654(4) -0.0522(2) 0.0804(3) 0.0508(14) Uani 1 1 d .
N24 N 0.7300(4) 0.0315(2) 0.0700(3) 0.0460(13) Uani 1 1 d .
N25 N 0.9671(4) -0.1104(2) 0.1396(2) 0.0485(13) Uani 1 1 d .
N26 N 0.9665(4) -0.1633(3) 0.2027(3) 0.0566(16) Uani 1 1 d .
N27 N 0.7959(4) -0.1885(3) 0.1869(2) 0.0564(16) Uani 1 1 d .
N28 N 0.7904(4) -0.1332(2) 0.1239(2) 0.0483(13) Uani 1 1 d .
N29 N 0.9563(4) -0.1980(3) 0.2866(2) 0.0535(15) Uani 1 1 d .
N30 N 0.9288(4) -0.2066(2) 0.3667(2) 0.0426(12) Uani 1 1 d .
N31 N 0.7505(4) -0.2259(2) 0.3501(2) 0.0395(11) Uani 1 1 d .
N32 N 0.7781(4) -0.2221(2) 0.2693(2) 0.0472(13) Uani 1 1 d .
C1 C 0.9068(4) -0.1297(3) 0.4704(3) 0.0423(14) Uani 1 1 d .
C2 C 0.7826(4) -0.1953(2) 0.4655(2) 0.0365(12) Uani 1 1 d .
H2A H 0.7933 -0.2292 0.4813 0.044 Uiso 1 1 calc R
C3 C 0.6255(4) -0.1614(3) 0.4426(2) 0.0434(14) Uani 1 1 d .
C4 C 0.7497(4) -0.1515(3) 0.5028(3) 0.0406(13) Uani 1 1 d .
H4A H 0.7409 -0.1657 0.5361 0.049 Uiso 1 1 calc R
C5 C 0.8409(5) -0.0746(3) 0.5381(3) 0.0493(16) Uani 1 1 d .
H5A H 0.8230 -0.0888 0.5701 0.059 Uiso 1 1 calc R
H5B H 0.9119 -0.0638 0.5395 0.059 Uiso 1 1 calc R
C6 C 0.5790(5) -0.1053(3) 0.5110(3) 0.0480(15) Uani 1 1 d .
H6A H 0.5777 -0.1194 0.5442 0.058 Uiso 1 1 calc R
H6B H 0.5122 -0.1108 0.4965 0.058 Uiso 1 1 calc R
C7 C 0.8202(5) 0.0183(3) 0.5175(2) 0.0418(13) Uani 1 1 d .
C8 C 0.6734(5) -0.0249(2) 0.5449(3) 0.0476(14) Uani 1 1 d .
H8A H 0.6659 -0.0367 0.5790 0.057 Uiso 1 1 calc R
C9 C 0.5371(5) -0.0142(3) 0.4927(3) 0.0530(17) Uani 1 1 d .
C10 C 0.6519(5) 0.0340(2) 0.5408(3) 0.0467(15) Uani 1 1 d .
H10A H 0.6348 0.0495 0.5727 0.056 Uiso 1 1 calc R
C11 C 0.7677(6) 0.1088(3) 0.5163(3) 0.0542(17) Uani 1 1 d .
H11A H 0.8413 0.1125 0.5136 0.065 Uiso 1 1 calc R
H11C H 0.7464 0.1267 0.5461 0.065 Uiso 1 1 calc R
C12 C 0.4985(6) 0.0788(3) 0.5006(4) 0.071(3) Uani 1 1 d .
H12A H 0.4900 0.0963 0.5320 0.085 Uiso 1 1 calc R
H12B H 0.4319 0.0667 0.4898 0.085 Uiso 1 1 calc R
C13 C 0.7762(5) 0.1562(3) 0.4392(2) 0.0478(15) Uani 1 1 d .
C14 C 0.6148(5) 0.1533(2) 0.4747(3) 0.0440(13) Uani 1 1 d .
H14A H 0.6000 0.1717 0.5056 0.053 Uiso 1 1 calc R
C15 C 0.4937(5) 0.1259(3) 0.4218(3) 0.0541(18) Uani 1 1 d .
C16 C 0.6119(5) 0.1908(2) 0.4303(3) 0.0468(14) Uani 1 1 d .
H16A H 0.5934 0.2263 0.4403 0.056 Uiso 1 1 calc R
C17 C 0.7578(7) 0.2280(4) 0.3788(3) 0.063(2) Uani 1 1 d .
H17A H 0.8316 0.2248 0.3792 0.076 Uiso 1 1 calc R
H17B H 0.7407 0.2618 0.3926 0.076 Uiso 1 1 calc R
C18 C 0.4897(5) 0.1953(4) 0.3601(4) 0.066(2) Uani 1 1 d .
H18A H 0.4763 0.2304 0.3719 0.080 Uiso 1 1 calc R
H18C H 0.4246 0.1795 0.3520 0.080 Uiso 1 1 calc R
C19 C 0.7981(5) 0.2256(2) 0.2908(3) 0.0419(13) Uani 1 1 d .
C20 C 0.6266(5) 0.2403(2) 0.3111(2) 0.0418(14) Uani 1 1 d .
H20A H 0.6026 0.2732 0.3253 0.050 Uiso 1 1 calc R
C21 C 0.5153(5) 0.1812(3) 0.2710(3) 0.0473(16) Uani 1 1 d .
C22 C 0.6388(5) 0.2438(2) 0.2524(2) 0.0377(13) Uani 1 1 d .
H22A H 0.6205 0.2786 0.2402 0.045 Uiso 1 1 calc R
C23 C 0.8044(5) 0.2442(2) 0.2027(3) 0.0409(13) Uani 1 1 d .
H23A H 0.7795 0.2762 0.1878 0.049 Uiso 1 1 calc R
H23B H 0.8758 0.2494 0.2109 0.049 Uiso 1 1 calc R
C24 C 0.5460(5) 0.2008(3) 0.1846(3) 0.0528(17) Uani 1 1 d .
H24A H 0.5403 0.2357 0.1710 0.063 Uiso 1 1 calc R
H24E H 0.4798 0.1842 0.1812 0.063 Uiso 1 1 calc R
C25 C 0.8760(4) 0.1704(2) 0.1549(2) 0.0378(12) Uani 1 1 d .
C26 C 0.7106(4) 0.1955(2) 0.1337(3) 0.0427(14) Uani 1 1 d .
H26A H 0.6930 0.2286 0.1178 0.051 Uiso 1 1 calc R
C27 C 0.5919(5) 0.1262(2) 0.1297(3) 0.0451(14) Uani 1 1 d .
C28 C 0.7481(5) 0.1557(2) 0.0959(3) 0.0422(13) Uani 1 1 d .
H28A H 0.7576 0.1715 0.0634 0.051 Uiso 1 1 calc R
C29 C 0.9189(4) 0.1100(2) 0.0876(3) 0.0443(14) Uani 1 1 d .
H29A H 0.9164 0.1225 0.0539 0.053 Uiso 1 1 calc R
H29B H 0.9866 0.1174 0.1004 0.053 Uiso 1 1 calc R
C30 C 0.6615(4) 0.0762(3) 0.0604(3) 0.0483(16) Uani 1 1 d .
H30A H 0.6768 0.0902 0.0280 0.058 Uiso 1 1 calc R
H30B H 0.5915 0.0638 0.0599 0.058 Uiso 1 1 calc R
C31 C 0.9700(4) 0.0199(3) 0.1089(2) 0.0380(12) Uani 1 1 d .
C32 C 0.8317(4) 0.0288(2) 0.0544(2) 0.0383(11) Uani 1 1 d .
H32A H 0.8404 0.0402 0.0202 0.046 Uiso 1 1 calc R
C33 C 0.6905(6) -0.0167(3) 0.0841(3) 0.0501(16) Uani 1 1 d .
C34 C 0.8611(4) -0.0301(2) 0.0620(2) 0.0400(13) Uani 1 1 d .
H34A H 0.8821 -0.0465 0.0310 0.048 Uiso 1 1 calc R
C35 C 1.0064(5) -0.0744(3) 0.1040(3) 0.0483(15) Uani 1 1 d .
H35A H 1.0146 -0.0923 0.0728 0.058 Uiso 1 1 calc R
H35B H 1.0734 -0.0628 0.1146 0.058 Uiso 1 1 calc R
C36 C 0.7486(5) -0.1075(3) 0.0803(3) 0.0488(15) Uani 1 1 d .
H36A H 0.7798 -0.1224 0.0511 0.059 Uiso 1 1 calc R
H36B H 0.6758 -0.1143 0.0787 0.059 Uiso 1 1 calc R
C37 C 1.0151(4) -0.1196(3) 0.1844(3) 0.0474(15) Uani 1 1 d .
C38 C 0.8958(6) -0.1501(3) 0.1255(3) 0.0560(17) Uani 1 1 d .
H38A H 0.9163 -0.1674 0.0949 0.067 Uiso 1 1 calc R
C39 C 0.7321(6) -0.1584(3) 0.1586(3) 0.059(2) Uani 1 1 d .
C40 C 0.8985(5) -0.1881(3) 0.1699(3) 0.0542(17) Uani 1 1 d .
H40A H 0.9220 -0.2230 0.1605 0.065 Uiso 1 1 calc R
C41 C 1.0183(5) -0.1935(4) 0.2428(3) 0.058(2) Uani 1 1 d .
H41A H 1.0344 -0.2282 0.2308 0.070 Uiso 1 1 calc R
H41B H 1.0820 -0.1764 0.2512 0.070 Uiso 1 1 calc R
C42 C 0.7545(6) -0.2306(3) 0.2180(3) 0.0577(19) Uani 1 1 d .
H42A H 0.6810 -0.2324 0.2138 0.069 Uiso 1 1 calc R
H42B H 0.7831 -0.2638 0.2075 0.069 Uiso 1 1 calc R
C43 C 0.9896(4) -0.1838(3) 0.3320(3) 0.0462(15) Uani 1 1 d .
C44 C 0.8787(5) -0.2367(3) 0.2902(3) 0.0482(15) Uani 1 1 d .
H44A H 0.9024 -0.2698 0.2760 0.058 Uiso 1 1 calc R
C45 C 0.7059(4) -0.2186(2) 0.3041(3) 0.0419(13) Uani 1 1 d .
C46 C 0.8566(4) -0.2430(2) 0.3436(2) 0.0363(12) Uani 1 1 d .
H46A H 0.8670 -0.2790 0.3547 0.044 Uiso 1 1 calc R
C47 C 0.9494(4) -0.2038(2) 0.4194(2) 0.0385(12) Uani 1 1 d .
H47A H 0.9491 -0.2388 0.4329 0.046 Uiso 1 1 calc R
H47B H 1.0171 -0.1893 0.4244 0.046 Uiso 1 1 calc R
C48 C 0.6928(5) -0.2348(3) 0.3938(3) 0.0473(14) Uani 1 1 d .
H48A H 0.6214 -0.2379 0.3848 0.057 Uiso 1 1 calc R
H48B H 0.7139 -0.2679 0.4078 0.057 Uiso 1 1 calc R
N1' N 1.2415(6) 0.1349(5) 0.3251(6) 0.128(5) Uani 1 1 d .
H1'A H 1.2903 0.1366 0.3039 0.154 Uiso 1 1 calc R
H1'B H 1.2523 0.1437 0.3552 0.154 Uiso 1 1 calc R
N2' N 0.6573(10) 0.0384(7) 0.2381(7) 0.134(6) Uani 1 1 d .
N3' N 0.5501(8) 0.9592(10) 0.3571(6) 0.201(11) Uani 1 1 d .
H3'A H 0.5101 0.9756 0.3769 0.242 Uiso 1 1 calc R
H3'B H 0.5250 0.9387 0.3351 0.242 Uiso 1 1 calc R
N4' N 1.1870(8) 0.9843(4) 0.3468(9) 0.130(6) Uani 1 1 d .
C1' C 1.1523(9) 0.1191(3) 0.3116(4) 0.081(3) Uani 1 1 d .
C2' C 1.1299(8) 0.1047(4) 0.2646(4) 0.082(3) Uani 1 1 d .
H2'A H 1.1817 0.1048 0.2412 0.099 Uiso 1 1 calc R
C3' C 1.0268(8) 0.0889(4) 0.2495(4) 0.083(3) Uani 1 1 d .
H3'C H 1.0155 0.0779 0.2173 0.100 Uiso 1 1 calc R
C4' C 0.9494(9) 0.0900(4) 0.2811(4) 0.079(2) Uani 1 1 d .
C5' C 0.9672(11) 0.1049(4) 0.3285(4) 0.091(3) Uani 1 1 d .
H5'A H 0.9138 0.1044 0.3511 0.110 Uiso 1 1 calc R
C6' C 1.0618(9) 0.1206(4) 0.3433(5) 0.087(3) Uani 1 1 d .
H6'A H 1.0693 0.1330 0.3753 0.105 Uiso 1 1 calc R
C7' C 0.8472(11) 0.0758(4) 0.2658(4) 0.098(4) Uani 1 1 d .
C8' C 0.7548(12) 0.0858(6) 0.2892(9) 0.138(7) Uani 1 1 d .
H8'A H 0.7584 0.1069 0.3170 0.165 Uiso 1 1 calc R
C9' C 0.653(2) 0.0676(9) 0.2756(11) 0.185(11) Uani 1 1 d .
H9'A H 0.5927 0.0763 0.2922 0.222 Uiso 1 1 calc R
C10' C 0.731(2) 0.0278(17) 0.2130(9) 0.28(3) Uani 1 1 d .
H10B H 0.7225 0.0062 0.1858 0.336 Uiso 1 1 calc R
C11' C 0.8289(15) 0.0467(10) 0.2235(6) 0.151(8) Uani 1 1 d .
H11B H 0.8823 0.0398 0.2018 0.181 Uiso 1 1 calc R
C12' C 0.546(2) 0.0188(12) 0.2283(13) 0.237(16) Uani 1 1 d .
H12F H 0.5006 0.0341 0.2519 0.356 Uiso 1 1 calc R
H12G H 0.5441 -0.0185 0.2312 0.356 Uiso 1 1 calc R
H12H H 0.5257 0.0288 0.1957 0.356 Uiso 1 1 calc R
C13' C 0.6484(11) 0.9653(9) 0.3604(6) 0.122(6) Uani 1 1 d .
C14' C 0.7035(14) 0.9939(12) 0.3905(5) 0.202(14) Uani 1 1 d .
H14B H 0.6689 1.0130 0.4143 0.243 Uiso 1 1 calc R
C15' C 0.8144(9) 0.9982(6) 0.3895(4) 0.097(3) Uani 1 1 d .
H15A H 0.8477 1.0206 0.4113 0.116 Uiso 1 1 calc R
C16' C 0.8719(8) 0.9679(4) 0.3549(5) 0.086(3) Uani 1 1 d .
C17' C 0.8160(8) 0.9343(5) 0.3184(6) 0.103(4) Uani 1 1 d .
H17C H 0.8486 0.9156 0.2937 0.124 Uiso 1 1 calc R
C18' C 0.7003(14) 0.9340(7) 0.3259(9) 0.162(11) Uani 1 1 d .
H18B H 0.6617 0.9117 0.3063 0.195 Uiso 1 1 calc R
C19' C 0.9744(11) 0.9703(4) 0.3525(7) 0.104(4) Uani 1 1 d .
C20' C 1.0281(12) 0.9626(5) 0.3092(7) 0.117(5) Uani 1 1 d .
H20B H 0.9948 0.9515 0.2808 0.140 Uiso 1 1 calc R
C21' C 1.1384(15) 0.9722(6) 0.3090(8) 0.124(6) Uani 1 1 d .
H21A H 1.1736 0.9691 0.2793 0.148 Uiso 1 1 calc R
C22' C 1.1374(11) 0.9952(7) 0.3910(8) 0.126(5) Uani 1 1 d .
H22B H 1.1725 1.0089 0.4179 0.151 Uiso 1 1 calc R
C23' C 1.0346(11) 0.9850(7) 0.3933(8) 0.126(5) Uani 1 1 d .
H23C H 1.0026 0.9880 0.4237 0.151 Uiso 1 1 calc R
C24' C 1.2962(12) 0.9904(8) 0.3412(12) 0.178(11) Uani 1 1 d .
H24B H 1.3258 1.0000 0.3722 0.267 Uiso 1 1 calc R
H24C H 1.3098 1.0173 0.3173 0.267 Uiso 1 1 calc R
H24D H 1.3254 0.9581 0.3301 0.267 Uiso 1 1 calc R

loop_
_atom_site_aniso_label
_atom_site_aniso_U_11
_atom_site_aniso_U_22
_atom_site_aniso_U_33
_atom_site_aniso_U_23
_atom_site_aniso_U_13
_atom_site_aniso_U_12
I2 0.282(2) 0.1425(10) 0.1548(13) 0.0542(10) -0.0623(13) -0.0694(12)
I1 0.1872(8) 0.0588(3) 0.0549(3) 0.0042(2) -0.0100(6) -0.0065(4)
O1 0.029(2) 0.060(3) 0.071(3) -0.008(2) -0.009(2) -0.0030(18)
O2 0.029(2) 0.079(3) 0.068(3) -0.002(3) -0.009(2) 0.0002(19)
O3 0.064(3) 0.069(3) 0.056(3) -0.015(3) -0.015(3) 0.005(2)
O4 0.046(3) 0.080(3) 0.063(3) 0.012(3) 0.004(2) 0.005(2)
O5 0.040(3) 0.134(6) 0.055(3) 0.007(3) -0.004(2) 0.014(3)
O6 0.059(3) 0.093(4) 0.079(4) 0.037(3) -0.001(3) -0.015(3)
O7 0.029(2) 0.074(3) 0.060(3) -0.004(2) -0.010(2) -0.0070(19)
O8 0.034(2) 0.071(3) 0.072(4) -0.006(3) 0.007(2) -0.013(2)
O9 0.044(2) 0.046(2) 0.048(3) 0.0049(19) -0.0016(19) 0.0059(17)
O10 0.036(2) 0.063(3) 0.067(3) -0.007(3) 0.012(2) -0.004(2)
O11 0.039(2) 0.074(3) 0.062(3) -0.006(3) -0.007(2) -0.001(2)
O12 0.031(2) 0.073(3) 0.078(4) -0.012(3) 0.006(2) -0.012(2)
O13 0.047(3) 0.129(5) 0.059(3) 0.031(3) -0.011(2) -0.025(3)
O14 0.045(3) 0.092(4) 0.072(4) 0.019(3) 0.006(3) -0.020(3)
O15 0.043(3) 0.068(3) 0.079(4) 0.011(3) 0.000(2) -0.010(2)
O16 0.049(3) 0.058(3) 0.064(3) 0.000(2) -0.007(2) -0.006(2)
N1 0.039(3) 0.050(3) 0.065(4) 0.001(3) -0.003(3) 0.006(2)
N2 0.039(3) 0.049(3) 0.053(3) -0.010(3) 0.000(2) 0.008(2)
N3 0.021(2) 0.056(3) 0.042(3) 0.001(2) 0.0033(19) 0.0093(18)
N4 0.036(3) 0.051(3) 0.045(3) -0.011(2) -0.001(2) -0.003(2)
N5 0.043(3) 0.044(3) 0.058(4) -0.009(3) 0.004(2) 0.010(2)
N6 0.052(3) 0.052(3) 0.055(4) 0.003(3) -0.001(3) 0.007(2)
N7 0.031(2) 0.060(3) 0.049(3) 0.009(2) 0.006(2) 0.010(2)
N8 0.040(3) 0.056(3) 0.048(3) 0.004(2) 0.007(2) 0.005(2)
N9 0.048(3) 0.054(3) 0.044(3) 0.013(3) -0.018(2) 0.001(2)
N10 0.034(3) 0.071(3) 0.046(3) 0.003(3) -0.004(2) -0.001(2)
N11 0.037(3) 0.062(3) 0.053(4) 0.028(3) 0.005(2) 0.000(2)
N12 0.049(3) 0.065(3) 0.051(3) 0.027(3) 0.011(3) 0.013(3)
N13 0.044(3) 0.073(4) 0.049(4) 0.006(3) 0.004(3) -0.011(2)
N14 0.037(3) 0.045(3) 0.048(3) 0.001(2) 0.002(2) -0.007(2)
N15 0.047(3) 0.055(3) 0.043(3) -0.007(2) 0.001(2) 0.010(2)
N16 0.026(2) 0.050(3) 0.048(3) 0.008(2) -0.004(2) -0.0123(19)
N17 0.030(2) 0.045(3) 0.060(4) -0.002(3) 0.011(2) 0.0047(19)
N18 0.042(3) 0.043(3) 0.055(3) -0.017(2) 0.007(2) -0.003(2)
N19 0.036(3) 0.052(3) 0.048(3) -0.011(2) 0.001(2) 0.002(2)
N20 0.020(2) 0.046(2) 0.041(3) -0.015(2) 0.0073(19) -0.0005(17)
N21 0.039(3) 0.039(2) 0.061(3) -0.009(2) -0.007(2) 0.009(2)
N22 0.045(3) 0.044(3) 0.057(4) 0.006(2) 0.006(3) 0.000(2)
N23 0.037(3) 0.050(3) 0.065(4) 0.008(3) 0.007(3) -0.008(2)
N24 0.026(2) 0.050(3) 0.062(4) -0.011(3) -0.010(2) 0.0009(19)
N25 0.041(3) 0.050(3) 0.055(4) 0.009(3) 0.006(2) -0.003(2)
N26 0.035(3) 0.080(4) 0.054(4) 0.023(3) -0.003(3) 0.000(3)
N27 0.044(3) 0.080(4) 0.045(3) 0.017(3) 0.004(3) -0.024(3)
N28 0.041(3) 0.053(3) 0.050(3) 0.002(3) 0.013(2) 0.000(2)
N29 0.044(3) 0.068(4) 0.048(4) 0.022(3) 0.015(3) 0.018(2)
N30 0.029(2) 0.051(3) 0.048(3) 0.004(2) 0.006(2) -0.0151(19)
N31 0.024(2) 0.056(3) 0.038(3) -0.009(2) 0.0068(19) 0.0029(19)
N32 0.046(3) 0.054(3) 0.042(3) 0.004(2) -0.003(2) -0.010(2)
C1 0.026(3) 0.057(3) 0.043(3) 0.002(3) -0.007(2) 0.017(2)
C2 0.025(2) 0.041(3) 0.044(3) -0.001(2) 0.006(2) 0.004(2)
C3 0.029(3) 0.060(3) 0.041(3) 0.014(3) 0.012(2) 0.001(2)
C4 0.016(2) 0.058(3) 0.047(4) -0.002(3) 0.007(2) 0.009(2)
C5 0.046(3) 0.060(4) 0.041(4) -0.021(3) -0.014(3) 0.009(3)
C6 0.036(3) 0.054(3) 0.055(4) -0.011(3) 0.009(3) -0.004(2)
C7 0.030(3) 0.057(3) 0.038(3) -0.009(3) -0.009(2) 0.010(2)
C8 0.057(4) 0.048(3) 0.038(3) 0.002(3) 0.003(3) 0.006(3)
C9 0.029(3) 0.069(4) 0.061(5) 0.016(3) 0.010(3) 0.000(3)
C10 0.048(3) 0.047(3) 0.045(4) -0.002(3) -0.002(3) 0.018(2)
C11 0.060(4) 0.052(4) 0.050(4) 0.013(3) -0.004(3) 0.004(3)
C12 0.052(4) 0.074(5) 0.086(6) 0.042(5) 0.036(4) 0.027(3)
C13 0.051(4) 0.067(4) 0.025(3) -0.005(3) 0.006(2) -0.006(3)
C14 0.044(3) 0.048(3) 0.040(3) 0.004(3) 0.005(3) 0.006(2)
C15 0.034(3) 0.061(4) 0.068(5) 0.014(4) 0.007(3) -0.012(3)
C16 0.053(4) 0.048(3) 0.039(3) 0.001(3) 0.000(3) 0.012(3)
C17 0.072(5) 0.085(6) 0.032(4) 0.002(3) -0.013(3) -0.042(4)
C18 0.025(3) 0.087(5) 0.087(7) 0.026(5) 0.018(3) -0.009(3)
C19 0.053(4) 0.032(3) 0.041(3) -0.004(2) -0.001(3) -0.010(2)
C20 0.042(3) 0.042(3) 0.042(4) 0.007(3) 0.023(3) -0.005(2)
C21 0.037(3) 0.043(3) 0.062(5) 0.012(3) 0.005(3) 0.003(2)
C22 0.033(3) 0.039(3) 0.041(3) -0.010(2) 0.012(2) -0.003(2)
C23 0.035(3) 0.039(3) 0.049(4) -0.002(2) -0.008(3) -0.014(2)
C24 0.040(3) 0.056(3) 0.062(4) -0.013(3) 0.028(3) 0.013(3)
C25 0.026(3) 0.046(3) 0.041(3) 0.000(2) 0.004(2) -0.002(2)
C26 0.035(3) 0.044(3) 0.049(4) 0.004(3) -0.003(3) 0.004(2)
C27 0.043(3) 0.039(3) 0.053(4) 0.002(3) 0.008(3) 0.001(2)
C28 0.055(4) 0.036(3) 0.035(3) 0.000(2) -0.003(3) 0.006(2)
C29 0.031(3) 0.046(3) 0.055(4) -0.001(3) 0.009(3) 0.007(2)
C30 0.031(3) 0.054(3) 0.060(5) -0.005(3) -0.009(3) 0.011(2)
C31 0.032(3) 0.053(3) 0.028(3) -0.001(2) 0.005(2) 0.001(2)
C32 0.039(3) 0.042(3) 0.033(3) -0.005(2) 0.005(2) 0.004(2)
C33 0.058(4) 0.048(3) 0.045(4) -0.011(3) -0.005(3) -0.018(3)
C34 0.032(3) 0.048(3) 0.040(3) 0.003(2) 0.009(2) -0.009(2)
C35 0.040(3) 0.053(3) 0.052(4) 0.012(3) 0.008(3) -0.001(2)
C36 0.052(4) 0.052(4) 0.043(4) -0.003(3) -0.012(3) -0.013(3)
C37 0.026(3) 0.071(4) 0.046(4) 0.013(3) 0.001(2) 0.002(3)
C38 0.071(5) 0.055(4) 0.043(4) -0.004(3) 0.016(3) 0.005(3)
C39 0.061(5) 0.059(4) 0.057(5) 0.007(3) -0.016(3) -0.022(3)
C40 0.046(4) 0.049(3) 0.068(5) 0.011(3) 0.020(3) 0.001(3)
C41 0.040(3) 0.096(6) 0.038(4) 0.032(4) 0.006(3) 0.015(3)
C42 0.053(4) 0.062(4) 0.058(5) 0.021(4) 0.021(3) -0.020(3)
C43 0.030(3) 0.050(3) 0.058(4) 0.000(3) 0.012(3) 0.005(2)
C44 0.047(4) 0.050(3) 0.048(4) -0.010(3) -0.004(3) 0.012(3)
C45 0.029(3) 0.047(3) 0.049(4) 0.002(3) 0.006(2) -0.010(2)
C46 0.033(3) 0.037(2) 0.039(3) 0.007(2) -0.010(2) 0.005(2)
C47 0.021(2) 0.057(3) 0.038(3) 0.001(2) -0.014(2) 0.009(2)
C48 0.045(3) 0.049(3) 0.048(4) 0.000(3) 0.020(3) -0.005(3)
N1' 0.056(5) 0.133(9) 0.195(14) -0.013(9) 0.019(6) -0.022(5)
N2' 0.092(7) 0.183(14) 0.126(11) 0.082(11) -0.043(8) -0.042(8)
N3' 0.063(6) 0.42(3) 0.125(11) -0.016(15) 0.012(7) -0.070(11)
N4' 0.070(6) 0.079(6) 0.24(2) 0.039(9) 0.031(9) 0.000(4)
C1' 0.116(8) 0.056(4) 0.071(6) -0.003(4) 0.003(5) 0.005(4)
C2' 0.092(6) 0.083(6) 0.073(6) 0.026(5) 0.024(5) 0.014(5)
C3' 0.114(8) 0.081(6) 0.055(5) 0.006(4) 0.019(5) 0.020(5)
C4' 0.106(7) 0.060(4) 0.070(6) 0.010(4) -0.004(5) 0.019(4)
C5' 0.146(10) 0.068(5) 0.061(5) -0.004(4) 0.006(5) 0.028(6)
C6' 0.110(7) 0.064(5) 0.087(7) -0.005(5) 0.016(6) -0.019(5)
C7' 0.160(11) 0.063(5) 0.072(6) 0.040(5) 0.022(7) 0.029(6)
C8' 0.099(9) 0.111(10) 0.20(2) 0.036(12) 0.034(11) 0.043(8)
C9' 0.21(2) 0.131(14) 0.21(3) 0.024(16) -0.11(2) 0.077(15)
C10' 0.19(2) 0.53(7) 0.118(17) 0.14(3) -0.059(17) -0.20(3)
C11' 0.145(13) 0.22(2) 0.082(10) 0.039(12) -0.019(9) -0.044(13)
C12' 0.29(4) 0.19(3) 0.23(3) 0.11(3) -0.07(3) -0.05(2)
C13' 0.087(8) 0.191(17) 0.087(9) 0.032(10) 0.024(7) 0.000(9)
C14' 0.158(14) 0.40(4) 0.048(6) -0.002(12) 0.001(8) -0.17(2)
C15' 0.107(8) 0.126(9) 0.057(5) 0.007(6) 0.007(5) -0.023(7)
C16' 0.079(6) 0.089(6) 0.091(7) 0.029(6) 0.003(5) -0.011(5)
C17' 0.069(5) 0.083(6) 0.157(13) 0.045(7) -0.018(7) 0.006(5)
C18' 0.142(13) 0.126(12) 0.22(2) 0.097(15) -0.114(16) -0.063(11)
C19' 0.117(9) 0.059(5) 0.137(12) 0.032(6) -0.020(9) 0.000(5)
C20' 0.122(10) 0.082(7) 0.147(15) 0.010(8) 0.005(9) 0.031(7)
C21' 0.142(14) 0.091(8) 0.138(14) 0.023(9) 0.037(11) 0.048(9)
C22' 0.110(10) 0.123(11) 0.144(15) 0.052(10) -0.004(10) -0.010(8)
C23' 0.109(9) 0.127(11) 0.141(14) 0.051(11) 0.007(9) -0.003(8)
C24' 0.111(11) 0.122(13) 0.30(4) 0.007(17) 0.015(15) -0.004(9)

loop_
_atom_type_symbol
_atom_type_description
_atom_type_scat_dispersion_real
_atom_type_scat_dispersion_imag
_atom_type_scat_source
C C 0.0181 0.0091 'International Tables Vol C Tables 4.2.6.8 and 6.1.1.4'
H H 0.0000 0.0000 'International Tables Vol C Tables 4.2.6.8 and 6.1.1.4'
N N 0.0311 0.0180 'International Tables Vol C Tables 4.2.6.8 and 6.1.1.4'
O O 0.0492 0.0322 'International Tables Vol C Tables 4.2.6.8 and 6.1.1.4'
I I -0.3257 6.8362 'International Tables Vol C Tables 4.2.6.8 and 6.1.1.4'

loop_
_geom_angle_atom_site_label_1
_geom_angle_atom_site_label_2
_geom_angle_atom_site_label_3
_geom_angle
C1 N1 C47 120.8(5)
C1 N1 C2 113.0(6)
C47 N1 C2 121.3(5)
C1 N2 C4 113.4(5)
C1 N2 C5 123.3(6)
C4 N2 C5 121.6(6)
C3 N3 C6 121.1(5)
C3 N3 C4 110.6(5)
C6 N3 C4 123.8(6)
C3 N4 C2 112.8(6)
C3 N4 C48 123.8(6)
C2 N4 C48 122.4(5)
C7 N5 C5 122.5(6)
C7 N5 C8 111.1(5)
C5 N5 C8 123.8(6)
C7 N6 C11 119.5(6)
C7 N6 C10 112.2(6)
C11 N6 C10 126.2(6)
C9 N7 C12 121.7(7)
C9 N7 C10 111.8(5)
C12 N7 C10 123.8(7)
C9 N8 C8 111.7(6)
C9 N8 C6 122.3(6)
C8 N8 C6 125.3(6)
C13 N9 C14 113.1(6)
C13 N9 C11 120.4(6)
C14 N9 C11 122.8(6)
C13 N10 C17 122.6(6)
C13 N10 C16 109.1(6)
C17 N10 C16 123.7(7)
C18 N11 C15 127.5(6)
C18 N11 C16 121.9(6)
C15 N11 C16 106.2(6)
C15 N12 C14 111.1(6)
C15 N12 C12 122.9(7)
C14 N12 C12 124.3(7)
C20 N13 C19 112.3(6)
C20 N13 C17 126.9(7)
C19 N13 C17 118.1(6)
C19 N14 C22 115.9(6)
C19 N14 C23 119.8(5)
C22 N14 C23 123.1(6)
C21 N15 C24 124.2(6)
C21 N15 C22 113.4(6)
C24 N15 C22 121.1(6)
C21 N16 C18 122.0(5)
C21 N16 C20 112.7(5)
C18 N16 C20 119.4(6)
C25 N17 C23 123.4(6)
C25 N17 C26 111.5(6)
C23 N17 C26 124.0(5)
C25 N18 C28 112.7(5)
C25 N18 C29 119.4(5)
C28 N18 C29 121.4(6)
C27 N19 C30 120.9(5)
C27 N19 C28 113.8(5)
C30 N19 C28 124.8(6)
C27 N20 C26 112.3(5)
C27 N20 C24 120.7(5)
C26 N20 C24 122.3(5)
C31 N21 C29 123.0(5)
C31 N21 C32 112.4(5)
C29 N21 C32 122.4(5)
C31 N22 C34 112.2(5)
C31 N22 C35 123.6(6)
C34 N22 C35 121.1(6)
C33 N23 C36 124.0(6)
C33 N23 C34 113.0(6)
C36 N23 C34 120.8(6)
C33 N24 C32 113.2(5)
C33 N24 C30 120.7(5)
C32 N24 C30 124.2(6)
C37 N25 C35 122.5(6)
C37 N25 C38 114.0(6)
C35 N25 C38 120.9(6)
C37 N26 C40 115.4(6)
C37 N26 C41 118.2(6)
C40 N26 C41 120.8(7)
C39 N27 C40 113.0(6)
C39 N27 C42 120.5(6)
C40 N27 C42 122.6(7)
C39 N28 C38 111.5(6)
C39 N28 C36 124.0(6)
C38 N28 C36 121.2(6)
C43 N29 C44 110.7(6)
C43 N29 C41 123.0(6)
C44 N29 C41 121.0(7)
C43 N30 C47 123.2(5)
C43 N30 C46 110.7(6)
C47 N30 C46 124.7(5)
C45 N31 C48 123.1(5)
C45 N31 C46 109.3(5)
C48 N31 C46 123.6(6)
C45 N32 C42 122.7(6)
C45 N32 C44 111.9(6)
C42 N32 C44 121.5(6)
O1 C1 N1 127.5(6)
O1 C1 N2 124.3(6)
N1 C1 N2 108.1(5)
N4 C2 N1 113.3(6)
N4 C2 C4 103.2(4)
N1 C2 C4 100.5(5)
N4 C2 H2A 112.9
N1 C2 H2A 112.9
C4 C2 H2A 112.9
O2 C3 N3 125.9(6)
O2 C3 N4 124.4(7)
N3 C3 N4 109.7(5)
N2 C4 N3 115.2(6)
N2 C4 C2 104.1(4)
N3 C4 C2 103.5(5)
N2 C4 H4A 111.2
N3 C4 H4A 111.2
C2 C4 H4A 111.2
N5 C5 N2 113.7(5)
N5 C5 H5A 108.8
N2 C5 H5A 108.8
N5 C5 H5B 108.8
N2 C5 H5B 108.8
H5A C5 H5B 107.7
N3 C6 N8 113.5(5)
N3 C6 H6A 108.9
N8 C6 H6A 108.9
N3 C6 H6B 108.9
N8 C6 H6B 108.9
H6A C6 H6B 107.7
O3 C7 N5 124.7(6)
O3 C7 N6 127.1(7)
N5 C7 N6 108.1(6)
N8 C8 N5 115.8(6)
N8 C8 C10 105.0(5)
N5 C8 C10 103.8(5)
N8 C8 H8A 110.6
N5 C8 H8A 110.6
C10 C8 H8A 110.6
O4 C9 N8 124.4(7)
O4 C9 N7 125.7(7)
N8 C9 N7 109.8(7)
N6 C10 N7 113.8(6)
N6 C10 C8 104.2(5)
N7 C10 C8 101.7(5)
N6 C10 H10A 112.1
N7 C10 H10A 112.1
C8 C10 H10A 112.1
N6 C11 N9 113.3(6)
N6 C11 H11A 108.9
N9 C11 H11A 108.9
N6 C11 H11C 108.9
N9 C11 H11C 108.9
H11A C11 H11C 107.7
N7 C12 N12 111.1(6)
N7 C12 H12A 109.4
N12 C12 H12A 109.4
N7 C12 H12B 109.4
N12 C12 H12B 109.4
H12A C12 H12B 108.0
O5 C13 N9 127.2(7)
O5 C13 N10 122.7(7)
N9 C13 N10 110.1(6)
N12 C14 N9 115.1(6)
N12 C14 C16 104.6(5)
N9 C14 C16 102.8(5)
N12 C14 H14A 111.3
N9 C14 H14A 111.3
C16 C14 H14A 111.3
O6 C15 N12 123.2(7)
O6 C15 N11 122.7(7)
N12 C15 N11 113.9(6)
N10 C16 N11 112.7(6)
N10 C16 C14 104.6(5)
N11 C16 C14 103.9(5)
N10 C16 H16A 111.7
N11 C16 H16A 111.7
C14 C16 H16A 111.7
N10 C17 N13 114.6(6)
N10 C17 H17A 108.6
N13 C17 H17A 108.6
N10 C17 H17B 108.6
N13 C17 H17B 108.6
H17A C17 H17B 107.6
N11 C18 N16 114.1(6)
N11 C18 H18A 108.7
N16 C18 H18A 108.7
N11 C18 H18C 108.7
N16 C18 H18C 108.7
H18A C18 H18C 107.6
O7 C19 N14 128.4(7)
O7 C19 N13 125.2(7)
N14 C19 N13 106.3(6)
N13 C20 N16 113.4(6)
N13 C20 C22 105.3(5)
N16 C20 C22 101.3(5)
N13 C20 H20A 112.0
N16 C20 H20A 112.0
C22 C20 H20A 112.0
O8 C21 N15 124.3(8)
O8 C21 N16 126.7(7)
N15 C21 N16 108.9(6)
N15 C22 N14 118.7(5)
N15 C22 C20 103.4(5)
N14 C22 C20 99.9(5)
N15 C22 H22A 111.3
N14 C22 H22A 111.3
C20 C22 H22A 111.3
N17 C23 N14 113.2(5)
N17 C23 H23A 108.9
N14 C23 H23A 108.9
N17 C23 H23B 108.9
N14 C23 H23B 108.9
H23A C23 H23B 107.8
N15 C24 N20 115.0(6)
N15 C24 H24A 108.5
N20 C24 H24A 108.5
N15 C24 H24E 108.5
N20 C24 H24E 108.5
H24A C24 H24E 107.5
O9 C25 N17 124.7(6)
O9 C25 N18 127.9(6)
N17 C25 N18 107.3(5)
N20 C26 N17 115.3(6)
N20 C26 C28 104.0(5)
N17 C26 C28 104.5(5)
N20 C26 H26A 110.9
N17 C26 H26A 110.9
C28 C26 H26A 110.9
O10 C27 N20 127.0(6)
O10 C27 N19 127.6(6)
N20 C27 N19 105.5(5)
N19 C28 N18 114.6(5)
N19 C28 C26 103.8(5)
N18 C28 C26 102.4(5)
N19 C28 H28A 111.8
N18 C28 H28A 111.8
C26 C28 H28A 111.8
N21 C29 N18 113.2(5)
N21 C29 H29A 108.9
N18 C29 H29A 108.9
N21 C29 H29B 108.9
N18 C29 H29B 108.9
H29A C29 H29B 107.8
N19 C30 N24 113.9(6)
N19 C30 H30A 108.8
N24 C30 H30A 108.8
N19 C30 H30B 108.8
N24 C30 H30B 108.8
H30A C30 H30B 107.7
O11 C31 N22 126.5(6)
O11 C31 N21 124.6(6)
N22 C31 N21 108.9(5)
N24 C32 N21 113.4(5)
N24 C32 C34 103.9(5)
N21 C32 C34 101.1(5)
N24 C32 H32A 112.5
N21 C32 H32A 112.5
C34 C32 H32A 112.5
O12 C33 N23 126.2(6)
O12 C33 N24 125.5(7)
N23 C33 N24 108.0(6)
N22 C34 N23 114.9(6)
N22 C34 C32 104.9(5)
N23 C34 C32 101.9(5)
N22 C34 H34A 111.5
N23 C34 H34A 111.5
C32 C34 H34A 111.5
N25 C35 N22 113.5(5)
N25 C35 H35A 108.9
N22 C35 H35A 108.9
N25 C35 H35B 108.9
N22 C35 H35B 108.9
H35A C35 H35B 107.7
N23 C36 N28 112.8(6)
N23 C36 H36A 109.0
N28 C36 H36A 109.0
N23 C36 H36B 109.0
N28 C36 H36B 109.0
H36A C36 H36B 107.8
O13 C37 N26 125.8(7)
O13 C37 N25 130.0(7)
N26 C37 N25 104.2(6)
N25 C38 N28 114.7(6)
N25 C38 C40 103.0(6)
N28 C38 C40 103.5(6)
N25 C38 H38A 111.7
N28 C38 H38A 111.7
C40 C38 H38A 111.7
O14 C39 N27 126.7(8)
O14 C39 N28 125.2(8)
N27 C39 N28 108.1(6)
N26 C40 N27 113.3(7)
N26 C40 C38 102.8(6)
N27 C40 C38 103.6(6)
N26 C40 H40A 112.1
N27 C40 H40A 112.1
C38 C40 H40A 112.1
N29 C41 N26 112.6(5)
N29 C41 H41A 109.1
N26 C41 H41A 109.1
N29 C41 H41B 109.1
N26 C41 H41B 109.1
H41A C41 H41B 107.8
N32 C42 N27 111.3(7)
N32 C42 H42A 109.4
N27 C42 H42A 109.4
N32 C42 H42B 109.4
N27 C42 H42B 109.4
H42A C42 H42B 108.0
O15 C43 N29 123.4(7)
O15 C43 N30 127.6(8)
N29 C43 N30 108.9(6)
N29 C44 N32 115.7(6)
N29 C44 C46 106.4(6)
N32 C44 C46 103.2(5)
N29 C44 H44A 110.4
N32 C44 H44A 110.4
C46 C44 H44A 110.4
O16 C45 N32 126.7(7)
O16 C45 N31 124.2(6)
N32 C45 N31 109.1(5)
N30 C46 N31 111.6(5)
N30 C46 C44 102.8(5)
N31 C46 C44 105.5(5)
N30 C46 H46A 112.1
N31 C46 H46A 112.1
C44 C46 H46A 112.1
N1 C47 N30 113.6(5)
N1 C47 H47A 108.9
N30 C47 H47A 108.9
N1 C47 H47B 108.9
N30 C47 H47B 108.9
H47A C47 H47B 107.7
N4 C48 N31 115.7(5)
N4 C48 H48A 108.4
N31 C48 H48A 108.4
N4 C48 H48B 108.4
N31 C48 H48B 108.4
H48A C48 H48B 107.4
C1' N1' H1'A 120.0
C1' N1' H1'B 120.0
H1'A N1' H1'B 120.0
C10' N2' C9' 129(2)
C10' N2' C12' 125(3)
C9' N2' C12' 106(2)
C13' N3' H3'A 120.0
C13' N3' H3'B 120.0
H3'A N3' H3'B 120.0
C21' N4' C22' 121.5(13)
C21' N4' C24' 116(2)
C22' N4' C24' 122(2)
N1' C1' C2' 123.2(12)
N1' C1' C6' 123.9(11)
C2' C1' C6' 112.6(10)
C1' C2' C3' 122.3(9)
C1' C2' H2'A 118.8
C3' C2' H2'A 118.8
C4' C3' C2' 121.2(10)
C4' C3' H3'C 119.4
C2' C3' H3'C 119.4
C3' C4' C5' 119.0(12)
C3' C4' C7' 121.1(11)
C5' C4' C7' 119.9(11)
C4' C5' C6' 121.1(12)
C4' C5' H5'A 119.4
C6' C5' H5'A 119.4
C5' C6' C1' 123.6(11)
C5' C6' H6'A 118.2
C1' C6' H6'A 118.2
C11' C7' C8' 109.1(17)
C11' C7' C4' 122.0(13)
C8' C7' C4' 128.9(15)
C7' C8' C9' 128(2)
C7' C8' H8'A 115.8
C9' C8' H8'A 115.8
N2' C9' C8' 110(2)
N2' C9' H9'A 124.9
C8' C9' H9'A 124.9
N2' C10' C11' 122(3)
N2' C10' H10B 118.8
C11' C10' H10B 118.8
C7' C11' C10' 121(2)
C7' C11' H11B 119.6
C10' C11' H11B 119.6
N2' C12' H12F 109.5
N2' C12' H12G 109.5
H12F C12' H12G 109.5
N2' C12' H12H 109.5
H12F C12' H12H 109.5
H12G C12' H12H 109.5
N3' C13' C14' 131(2)
N3' C13' C18' 111.3(19)
C14' C13' C18' 117.8(16)
C13' C14' C15' 125(2)
C13' C14' H14B 117.3
C15' C14' H14B 117.3
C16' C15' C14' 119.6(13)
C16' C15' H15A 120.2
C14' C15' H15A 120.2
C19' C16' C15' 122.0(13)
C19' C16' C17' 118.8(13)
C15' C16' C17' 119.1(10)
C16' C17' C18' 113.6(15)
C16' C17' H17C 123.2
C18' C17' H17C 123.2
C13' C18' C17' 124.3(15)
C13' C18' H18B 117.9
C17' C18' H18B 117.9
C16' C19' C20' 122.8(16)
C16' C19' C23' 122.2(17)
C20' C19' C23' 114.8(14)
C19' C20' C21' 118.8(18)
C19' C20' H20B 120.6
C21' C20' H20B 120.6
N4' C21' C20' 122.7(17)
N4' C21' H21A 118.6
C20' C21' H21A 118.6
C23' C22' N4' 117.2(19)
C23' C22' H22B 121.4
N4' C22' H22B 121.4
C22' C23' C19' 124.4(19)
C22' C23' H23C 117.8
C19' C23' H23C 117.8
N4' C24' H24B 109.5
N4' C24' H24C 109.5
H24B C24' H24C 109.5
N4' C24' H24D 109.5
H24B C24' H24D 109.5
H24C C24' H24D 109.5

loop_
_geom_bond_atom_site_label_1
_geom_bond_atom_site_label_2
_geom_bond_distance
O1 C1 1.230(8)
O2 C3 1.254(8)
O3 C7 1.182(8)
O4 C9 1.234(10)
O5 C13 1.210(9)
O6 C15 1.271(10)
O7 C19 1.191(8)
O8 C21 1.214(9)
O9 C25 1.214(8)
O10 C27 1.179(8)
O11 C31 1.252(8)
O12 C33 1.251(9)
O13 C37 1.168(10)
O14 C39 1.222(10)
O15 C43 1.237(9)
O16 C45 1.209(8)
N1 C1 1.342(9)
N1 C47 1.433(9)
N1 C2 1.464(8)
N2 C1 1.355(8)
N2 C4 1.405(8)
N2 C5 1.455(8)
N3 C3 1.365(9)
N3 C6 1.422(8)
N3 C4 1.456(7)
N4 C3 1.367(8)
N4 C2 1.416(8)
N4 C48 1.424(9)
N5 C7 1.379(9)
N5 C5 1.425(9)
N5 C8 1.457(9)
N6 C7 1.382(9)
N6 C11 1.419(10)
N6 C10 1.422(10)
N7 C9 1.364(10)
N7 C12 1.435(9)
N7 C10 1.464(9)
N8 C9 1.334(9)
N8 C8 1.437(9)
N8 C6 1.459(9)
N9 C13 1.326(9)
N9 C14 1.458(8)
N9 C11 1.465(9)
N10 C13 1.399(10)
N10 C17 1.422(10)
N10 C16 1.472(9)
N11 C18 1.358(10)
N11 C15 1.363(9)
N11 C16 1.491(10)
N12 C15 1.326(11)
N12 C14 1.404(10)
N12 C12 1.471(9)
N13 C20 1.400(10)
N13 C19 1.419(9)
N13 C17 1.434(10)
N14 C19 1.360(9)
N14 C22 1.445(8)
N14 C23 1.459(9)
N15 C21 1.356(9)
N15 C24 1.395(11)
N15 C22 1.435(8)
N16 C21 1.377(10)
N16 C18 1.446(10)
N16 C20 1.465(7)
N17 C25 1.365(8)
N17 C23 1.449(9)
N17 C26 1.454(9)
N18 C25 1.380(8)
N18 C28 1.438(9)
N18 C29 1.467(8)
N19 C27 1.397(9)
N19 C30 1.420(9)
N19 C28 1.427(9)
N20 C27 1.397(8)
N20 C26 1.449(8)
N20 C24 1.476(7)
N21 C31 1.371(8)
N21 C29 1.444(8)
N21 C32 1.455(8)
N22 C31 1.352(9)
N22 C34 1.416(9)
N22 C35 1.444(9)
N23 C33 1.340(10)
N23 C36 1.435(9)
N23 C34 1.463(7)
N24 C33 1.392(9)
N24 C32 1.399(8)
N24 C30 1.479(8)
N25 C37 1.388(9)
N25 C35 1.431(9)
N25 C38 1.432(10)
N26 C37 1.382(10)
N26 C40 1.411(11)
N26 C41 1.497(8)
N27 C39 1.371(11)
N27 C40 1.419(9)
N27 C42 1.474(8)
N28 C39 1.375(10)
N28 C38 1.447(10)
N28 C36 1.458(9)
N29 C43 1.358(11)
N29 C44 1.422(10)
N29 C41 1.442(9)
N30 C43 1.364(9)
N30 C47 1.460(8)
N30 C46 1.467(8)
N31 C45 1.389(9)
N31 C48 1.426(8)
N31 C46 1.468(7)
N32 C45 1.341(9)
N32 C42 1.443(11)
N32 C44 1.481(9)
C2 C4 1.571(8)
C2 H2A 0.9800
C4 H4A 0.9800
C5 H5A 0.9700
C5 H5B 0.9700
C6 H6A 0.9700
C6 H6B 0.9700
C8 C10 1.538(9)
C8 H8A 0.9800
C10 H10A 0.9800
C11 H11A 0.9700
C11 H11C 0.9700
C12 H12A 0.9700
C12 H12B 0.9700
C14 C16 1.541(9)
C14 H14A 0.9800
C16 H16A 0.9800
C17 H17A 0.9700
C17 H17B 0.9700
C18 H18A 0.9700
C18 H18C 0.9700
C20 C22 1.603(9)
C20 H20A 0.9800
C22 H22A 0.9800
C23 H23A 0.9700
C23 H23B 0.9700
C24 H24A 0.9700
C24 H24E 0.9700
C26 C28 1.527(9)
C26 H26A 0.9800
C28 H28A 0.9800
C29 H29A 0.9700
C29 H29B 0.9700
C30 H30A 0.9700
C30 H30B 0.9700
C32 C34 1.571(8)
C32 H32A 0.9800
C34 H34A 0.9800
C35 H35A 0.9700
C35 H35B 0.9700
C36 H36A 0.9700
C36 H36B 0.9700
C38 C40 1.550(10)
C38 H38A 0.9800
C40 H40A 0.9800
C41 H41A 0.9700
C41 H41B 0.9700
C42 H42A 0.9700
C42 H42B 0.9700
C44 C46 1.487(10)
C44 H44A 0.9800
C46 H46A 0.9800
C47 H47A 0.9700
C47 H47B 0.9700
C48 H48A 0.9700
C48 H48B 0.9700
N1' C1' 1.290(15)
N1' H1'A 0.8600
N1' H1'B 0.8600
N2' C10' 1.21(4)
N2' C9' 1.26(3)
N2' C12' 1.56(3)
N3' C13' 1.300(17)
N3' H3'A 0.8600
N3' H3'B 0.8600
N4' C21' 1.25(2)
N4' C22' 1.39(3)
N4' C24' 1.446(19)
C1' C2' 1.361(15)
C1' C6' 1.466(15)
C2' C3' 1.466(16)
C2' H2'A 0.9300
C3' C4' 1.327(14)
C3' H3'C 0.9300
C4' C5' 1.362(15)
C4' C7' 1.448(18)
C5' C6' 1.363(17)
C5' H5'A 0.9300
C6' H6'A 0.9300
C7' C11' 1.39(2)
C7' C8' 1.390(19)
C8' C9' 1.47(3)
C8' H8'A 0.9300
C9' H9'A 0.9300
C10' C11' 1.40(3)
C10' H10B 0.9300
C11' H11B 0.9300
C12' H12F 0.9600
C12' H12G 0.9600
C12' H12H 0.9600
C13' C14' 1.31(2)
C13' C18' 1.41(3)
C14' C15' 1.46(2)
C14' H14B 0.9300
C15' C16' 1.434(18)
C15' H15A 0.9300
C16' C19' 1.345(17)
C16' C17' 1.50(2)
C17' C18' 1.53(2)
C17' H17C 0.9300
C18' H18B 0.9300
C19' C20' 1.38(2)
C19' C23' 1.41(2)
C20' C21' 1.46(2)
C20' H20B 0.9300
C21' H21A 0.9300
C22' C23' 1.372(19)
C22' H22B 0.9300
C23' H23C 0.9300
C24' H24B 0.9600
C24' H24C 0.9600
C24' H24D 0.9600

loop_
_geom_torsion_atom_site_label_1
_geom_torsion_atom_site_label_2
_geom_torsion_atom_site_label_3
_geom_torsion_atom_site_label_4
_geom_torsion
C47 N1 C1 O1 13.4(11)
C2 N1 C1 O1 169.0(6)
C47 N1 C1 N2 -165.5(6)
C2 N1 C1 N2 -9.9(8)
C4 N2 C1 O1 -172.3(6)
C5 N2 C1 O1 -7.3(10)
C4 N2 C1 N1 6.7(8)
C5 N2 C1 N1 171.6(6)
C3 N4 C2 N1 -110.0(6)
C48 N4 C2 N1 81.0(7)
C3 N4 C2 C4 -2.3(7)
C48 N4 C2 C4 -171.2(6)
C1 N1 C2 N4 118.1(6)
C47 N1 C2 N4 -86.4(7)
C1 N1 C2 C4 8.7(7)
C47 N1 C2 C4 164.2(6)
C6 N3 C3 O2 15.4(10)
C4 N3 C3 O2 172.6(6)
C6 N3 C3 N4 -162.2(6)
C4 N3 C3 N4 -5.0(7)
C2 N4 C3 O2 -173.0(6)
C48 N4 C3 O2 -4.2(10)
C2 N4 C3 N3 4.6(7)
C48 N4 C3 N3 173.4(6)
C1 N2 C4 N3 -113.7(6)
C5 N2 C4 N3 81.0(8)
C1 N2 C4 C2 -1.1(7)
C5 N2 C4 C2 -166.4(5)
C3 N3 C4 N2 116.3(6)
C6 N3 C4 N2 -87.2(8)
C3 N3 C4 C2 3.4(6)
C6 N3 C4 C2 159.9(5)
N4 C2 C4 N2 -121.4(6)
N1 C2 C4 N2 -4.2(6)
N4 C2 C4 N3 -0.7(6)
N1 C2 C4 N3 116.5(5)
C7 N5 C5 N2 -113.6(7)
C8 N5 C5 N2 86.5(9)
C1 N2 C5 N5 113.7(7)
C4 N2 C5 N5 -82.5(8)
C3 N3 C6 N8 -121.2(6)
C4 N3 C6 N8 84.7(8)
C9 N8 C6 N3 113.0(7)
C8 N8 C6 N3 -77.4(9)
C5 N5 C7 O3 15.4(11)
C8 N5 C7 O3 177.5(7)
C5 N5 C7 N6 -167.8(6)
C8 N5 C7 N6 -5.6(8)
C11 N6 C7 O3 -10.6(11)
C10 N6 C7 O3 -175.2(7)
C11 N6 C7 N5 172.7(7)
C10 N6 C7 N5 8.0(8)
C9 N8 C8 N5 -114.1(6)
C6 N8 C8 N5 75.3(8)
C9 N8 C8 C10 -0.3(7)
C6 N8 C8 C10 -170.9(6)
C7 N5 C8 N8 115.9(6)
C5 N5 C8 N8 -82.2(8)
C7 N5 C8 C10 1.4(8)
C5 N5 C8 C10 163.3(6)
C8 N8 C9 O4 -174.9(7)
C6 N8 C9 O4 -4.0(11)
C8 N8 C9 N7 0.9(8)
C6 N8 C9 N7 171.8(6)
C12 N7 C9 O4 12.4(12)
C10 N7 C9 O4 174.6(7)
C12 N7 C9 N8 -163.3(7)
C10 N7 C9 N8 -1.1(8)
C7 N6 C10 N7 -116.8(6)
C11 N6 C10 N7 79.8(9)
C7 N6 C10 C8 -6.9(8)
C11 N6 C10 C8 -170.4(7)
C9 N7 C10 N6 112.3(6)
C12 N7 C10 N6 -86.0(8)
C9 N7 C10 C8 0.8(7)
C12 N7 C10 C8 162.6(6)
N8 C8 C10 N6 -118.8(6)
N5 C8 C10 N6 3.2(7)
N8 C8 C10 N7 -0.3(7)
N5 C8 C10 N7 121.7(6)
C7 N6 C11 N9 117.5(7)
C10 N6 C11 N9 -80.1(10)
C13 N9 C11 N6 -120.5(8)
C14 N9 C11 N6 82.7(8)
C9 N7 C12 N12 -113.7(9)
C10 N7 C12 N12 86.3(10)
C15 N12 C12 N7 115.1(9)
C14 N12 C12 N7 -81.2(10)
C14 N9 C13 O5 175.3(8)
C11 N9 C13 O5 16.4(12)
C14 N9 C13 N10 -6.1(8)
C11 N9 C13 N10 -165.0(6)
C17 N10 C13 O5 -19.2(12)
C16 N10 C13 O5 -175.7(7)
C17 N10 C13 N9 162.2(7)
C16 N10 C13 N9 5.6(8)
C15 N12 C14 N9 -112.6(7)
C12 N12 C14 N9 82.0(8)
C15 N12 C14 C16 -0.6(8)
C12 N12 C14 C16 -166.0(6)
C13 N9 C14 N12 116.9(7)
C11 N9 C14 N12 -84.7(8)
C13 N9 C14 C16 3.9(7)
C11 N9 C14 C16 162.2(6)
C14 N12 C15 O6 -171.8(8)
C12 N12 C15 O6 -6.2(13)
C14 N12 C15 N11 3.9(9)
C12 N12 C15 N11 169.6(7)
C18 N11 C15 O6 13.9(14)
C16 N11 C15 O6 170.3(8)
C18 N11 C15 N12 -161.9(8)
C16 N11 C15 N12 -5.5(9)
C13 N10 C16 N11 -115.3(6)
C17 N10 C16 N11 88.5(8)
C13 N10 C16 C14 -3.0(7)
C17 N10 C16 C14 -159.3(6)
C18 N11 C16 N10 -84.7(8)
C15 N11 C16 N10 117.3(6)
C18 N11 C16 C14 162.7(6)
C15 N11 C16 C14 4.6(7)
N12 C14 C16 N10 -120.9(6)
N9 C14 C16 N10 -0.3(7)
N12 C14 C16 N11 -2.5(7)
N9 C14 C16 N11 118.1(5)
C13 N10 C17 N13 128.8(8)
C16 N10 C17 N13 -78.1(11)
C20 N13 C17 N10 72.5(12)
C19 N13 C17 N10 -127.3(8)
C15 N11 C18 N16 -125.3(8)
C16 N11 C18 N16 81.6(10)
C21 N16 C18 N11 121.9(8)
C20 N16 C18 N11 -87.2(9)
C22 N14 C19 O7 -173.7(6)
C23 N14 C19 O7 -5.8(10)
C22 N14 C19 N13 2.4(7)
C23 N14 C19 N13 170.3(6)
C20 N13 C19 O7 170.9(6)
C17 N13 C19 O7 7.9(11)
C20 N13 C19 N14 -5.4(8)
C17 N13 C19 N14 -168.3(7)
C19 N13 C20 N16 115.8(6)
C17 N13 C20 N16 -83.0(9)
C19 N13 C20 C22 5.9(7)
C17 N13 C20 C22 167.1(7)
C21 N16 C20 N13 -116.0(7)
C18 N16 C20 N13 90.5(7)
C21 N16 C20 C22 -3.7(7)
C18 N16 C20 C22 -157.2(6)
C24 N15 C21 O8 5.2(10)
C22 N15 C21 O8 172.3(6)
C24 N15 C21 N16 -172.6(6)
C22 N15 C21 N16 -5.5(7)
C18 N16 C21 O8 -19.3(11)
C20 N16 C21 O8 -172.0(6)
C18 N16 C21 N15 158.5(6)
C20 N16 C21 N15 5.8(7)
C21 N15 C22 N14 112.4(7)
C24 N15 C22 N14 -80.1(8)
C21 N15 C22 C20 3.0(7)
C24 N15 C22 C20 170.5(5)
C19 N14 C22 N15 -110.2(7)
C23 N14 C22 N15 82.3(8)
C19 N14 C22 C20 1.0(7)
C23 N14 C22 C20 -166.4(5)
N13 C20 C22 N15 118.8(5)
N16 C20 C22 N15 0.4(6)
N13 C20 C22 N14 -4.1(6)
N16 C20 C22 N14 -122.5(5)
C25 N17 C23 N14 -111.3(7)
C26 N17 C23 N14 81.6(8)
C19 N14 C23 N17 111.0(6)
C22 N14 C23 N17 -82.0(7)
C21 N15 C24 N20 -111.4(7)
C22 N15 C24 N20 82.5(8)
C27 N20 C24 N15 119.5(7)
C26 N20 C24 N15 -86.5(8)
C23 N17 C25 O9 6.6(10)
C26 N17 C25 O9 175.1(6)
C23 N17 C25 N18 -174.2(6)
C26 N17 C25 N18 -5.7(7)
C28 N18 C25 O9 -168.6(6)
C29 N18 C25 O9 -16.4(10)
C28 N18 C25 N17 12.2(7)
C29 N18 C25 N17 164.4(6)
C27 N20 C26 N17 -122.8(6)
C24 N20 C26 N17 81.3(8)
C27 N20 C26 C28 -9.0(7)
C24 N20 C26 C28 -164.9(6)
C25 N17 C26 N20 111.2(6)
C23 N17 C26 N20 -80.3(8)
C25 N17 C26 C28 -2.2(7)
C23 N17 C26 C28 166.2(6)
C26 N20 C27 O10 -172.2(7)
C24 N20 C27 O10 -15.8(11)
C26 N20 C27 N19 7.3(7)
C24 N20 C27 N19 163.7(6)
C30 N19 C27 O10 4.7(11)
C28 N19 C27 O10 177.1(7)
C30 N19 C27 N20 -174.8(6)
C28 N19 C27 N20 -2.3(8)
C27 N19 C28 N18 107.7(7)
C30 N19 C28 N18 -80.2(8)
C27 N19 C28 C26 -3.0(7)
C30 N19 C28 C26 169.1(6)
C25 N18 C28 N19 -124.6(6)
C29 N18 C28 N19 83.8(8)
C25 N18 C28 C26 -13.0(7)
C29 N18 C28 C26 -164.6(5)
N20 C26 C28 N19 6.9(6)
N17 C26 C28 N19 128.2(5)
N20 C26 C28 N18 -112.6(5)
N17 C26 C28 N18 8.7(6)
C31 N21 C29 N18 -114.2(7)
C32 N21 C29 N18 84.2(8)
C25 N18 C29 N21 122.6(6)
C28 N18 C29 N21 -87.7(8)
C27 N19 C30 N24 -108.4(7)
C28 N19 C30 N24 80.0(8)
C33 N24 C30 N19 111.6(7)
C32 N24 C30 N19 -85.5(9)
C34 N22 C31 O11 -176.5(6)
C35 N22 C31 O11 -16.0(11)
C34 N22 C31 N21 6.8(7)
C35 N22 C31 N21 167.2(6)
C29 N21 C31 O11 12.5(10)
C32 N21 C31 O11 175.7(6)
C29 N21 C31 N22 -170.6(6)
C32 N21 C31 N22 -7.4(7)
C33 N24 C32 N21 -111.5(6)
C30 N24 C32 N21 84.5(8)
C33 N24 C32 C34 -2.6(8)
C30 N24 C32 C34 -166.6(6)
C31 N21 C32 N24 115.5(6)
C29 N21 C32 N24 -81.2(8)
C31 N21 C32 C34 4.9(7)
C29 N21 C32 C34 168.3(5)
C36 N23 C33 O12 9.3(13)
C34 N23 C33 O12 172.3(7)
C36 N23 C33 N24 -164.5(7)
C34 N23 C33 N24 -1.6(8)
C32 N24 C33 O12 -171.1(7)
C30 N24 C33 O12 -6.5(11)
C32 N24 C33 N23 2.7(9)
C30 N24 C33 N23 167.4(7)
C31 N22 C34 N23 -114.5(6)
C35 N22 C34 N23 84.5(7)
C31 N22 C34 C32 -3.5(7)
C35 N22 C34 C32 -164.5(5)
C33 N23 C34 N22 112.8(7)
C36 N23 C34 N22 -83.7(8)
C33 N23 C34 C32 0.0(8)
C36 N23 C34 C32 163.6(6)
N24 C32 C34 N22 -118.6(5)
N21 C32 C34 N22 -0.9(6)
N24 C32 C34 N23 1.5(7)
N21 C32 C34 N23 119.2(5)
C37 N25 C35 N22 -113.4(7)
C38 N25 C35 N22 86.1(8)
C31 N22 C35 N25 114.0(7)
C34 N22 C35 N25 -87.3(8)
C33 N23 C36 N28 -113.4(8)
C34 N23 C36 N28 85.0(8)
C39 N28 C36 N23 115.8(8)
C38 N28 C36 N23 -86.3(8)
C40 N26 C37 O13 -173.4(8)
C41 N26 C37 O13 -19.7(12)
C40 N26 C37 N25 8.3(8)
C41 N26 C37 N25 162.1(6)
C35 N25 C37 O13 13.7(13)
C38 N25 C37 O13 175.5(8)
C35 N25 C37 N26 -168.1(6)
C38 N25 C37 N26 -6.4(8)
C37 N25 C38 N28 114.2(7)
C35 N25 C38 N28 -83.7(8)
C37 N25 C38 C40 2.5(8)
C35 N25 C38 C40 164.5(6)
C39 N28 C38 N25 -115.2(7)
C36 N28 C38 N25 84.4(8)
C39 N28 C38 C40 -3.8(8)
C36 N28 C38 C40 -164.2(6)
C40 N27 C39 O14 174.6(9)
C42 N27 C39 O14 16.2(14)
C40 N27 C39 N28 -4.8(10)
C42 N27 C39 N28 -163.2(7)
C38 N28 C39 O14 -174.0(8)
C36 N28 C39 O14 -14.3(13)
C38 N28 C39 N27 5.4(9)
C36 N28 C39 N27 165.2(7)
C37 N26 C40 N27 -117.9(7)
C41 N26 C40 N27 89.0(8)
C37 N26 C40 C38 -6.8(8)
C41 N26 C40 C38 -159.8(6)
C39 N27 C40 N26 113.0(8)
C42 N27 C40 N26 -89.1(9)
C39 N27 C40 C38 2.4(9)
C42 N27 C40 C38 160.2(7)
N25 C38 C40 N26 2.4(7)
N28 C38 C40 N26 -117.4(6)
N25 C38 C40 N27 120.6(7)
N28 C38 C40 N27 0.8(8)
C43 N29 C41 N26 -126.1(7)
C44 N29 C41 N26 81.9(9)
C37 N26 C41 N29 122.7(8)
C40 N26 C41 N29 -85.0(10)
C45 N32 C42 N27 122.3(7)
C44 N32 C42 N27 -81.9(9)
C39 N27 C42 N32 -120.1(8)
C40 N27 C42 N32 83.7(10)
C44 N29 C43 O15 168.4(6)
C41 N29 C43 O15 13.9(11)
C44 N29 C43 N30 -7.3(7)
C41 N29 C43 N30 -161.8(6)
C47 N30 C43 O15 -1.9(10)
C46 N30 C43 O15 -169.2(6)
C47 N30 C43 N29 173.7(5)
C46 N30 C43 N29 6.4(7)
C43 N29 C44 N32 119.2(6)
C41 N29 C44 N32 -85.7(7)
C43 N29 C44 C46 5.4(7)
C41 N29 C44 C46 160.5(5)
C45 N32 C44 N29 -114.3(7)
C42 N32 C44 N29 87.4(8)
C45 N32 C44 C46 1.4(7)
C42 N32 C44 C46 -156.9(6)
C42 N32 C45 O16 -17.1(11)
C44 N32 C45 O16 -175.0(6)
C42 N32 C45 N31 162.6(6)
C44 N32 C45 N31 4.7(8)
C48 N31 C45 O16 12.6(10)
C46 N31 C45 O16 170.7(6)
C48 N31 C45 N32 -167.2(6)
C46 N31 C45 N32 -9.0(7)
C43 N30 C46 N31 -115.6(6)
C47 N30 C46 N31 77.3(7)
C43 N30 C46 C44 -2.9(7)
C47 N30 C46 C44 -170.0(5)
C45 N31 C46 N30 120.6(6)
C48 N31 C46 N30 -81.3(7)
C45 N31 C46 C44 9.7(7)
C48 N31 C46 C44 167.7(6)
N29 C44 C46 N30 -1.4(6)
N32 C44 C46 N30 -123.6(5)
N29 C44 C46 N31 115.7(5)
N32 C44 C46 N31 -6.5(7)
C1 N1 C47 N30 -118.5(7)
C2 N1 C47 N30 87.9(8)
C43 N30 C47 N1 111.0(7)
C46 N30 C47 N1 -83.5(7)
C3 N4 C48 N31 108.2(7)
C2 N4 C48 N31 -84.0(8)
C45 N31 C48 N4 -116.7(7)
C46 N31 C48 N4 88.3(8)
N1' C1' C2' C3' -177.4(10)
C6' C1' C2' C3' -4.1(14)
C1' C2' C3' C4' 2.7(15)
C2' C3' C4' C5' -1.6(14)
C2' C3' C4' C7' 178.3(8)
C3' C4' C5' C6' 2.7(15)
C7' C4' C5' C6' -177.2(9)
C4' C5' C6' C1' -4.8(16)
N1' C1' C6' C5' 178.6(11)
C2' C1' C6' C5' 5.3(14)
C3' C4' C7' C11' 18.8(16)
C5' C4' C7' C11' -161.3(13)
C3' C4' C7' C8' -163.4(11)
C5' C4' C7' C8' 16.5(16)
C11' C7' C8' C9' 4(2)
C4' C7' C8' C9' -174.5(14)
C10' N2' C9' C8' -5(3)
C12' N2' C9' C8' 177.1(15)
C7' C8' C9' N2' 2(3)
C9' N2' C10' C11' 2(4)
C12' N2' C10' C11' 180(2)
C8' C7' C11' C10' -7(3)
C4' C7' C11' C10' 172(2)
N2' C10' C11' C7' 5(4)
N3' C13' C14' C15' -178(2)
C18' C13' C14' C15' 3(3)
C13' C14' C15' C16' -3(3)
C14' C15' C16' C19' -179.8(15)
C14' C15' C16' C17' 3.2(19)
C19' C16' C17' C18' 178.6(10)
C15' C16' C17' C18' -4.4(14)
N3' C13' C18' C17' 176.6(15)
C14' C13' C18' C17' -5(3)
C16' C17' C18' C13' 5.4(18)
C15' C16' C19' C20' -149.5(12)
C17' C16' C19' C20' 27.5(16)
C15' C16' C19' C23' 25.3(17)
C17' C16' C19' C23' -157.8(11)
C16' C19' C20' C21' 172.6(11)
C23' C19' C20' C21' -2.4(18)
C22' N4' C21' C20' -7(2)
C24' N4' C21' C20' 177.6(13)
C19' C20' C21' N4' 4(2)
C21' N4' C22' C23' 9(2)
C24' N4' C22' C23' -176.1(14)
N4' C22' C23' C19' -8(2)
C16' C19' C23' C22' -170.2(14)
C20' C19' C23' C22' 5(2)

loop_
_platon_squeeze_void_nr
_platon_squeeze_void_average_x
_platon_squeeze_void_average_y
_platon_squeeze_void_average_z
_platon_squeeze_void_volume
_platon_squeeze_void_count_electrons
1 -0.182 0.633 0.183 407.8 44.3
2 0.181 0.367 0.683 408.2 46.3
3 0.319 0.868 0.184 405.7 46.9
4 0.681 0.132 0.684 405.2 44.7
